data_4028744
loop_
_publ_author_name
'Jun-An Xiao'
'Hong-Gang Zhang'
'Shan Liang'
'Ji-Wei Ren'
'Hua Yang'
'Xiao-Qing Chen'

_publ_section_title
;
 Synthesis of Pyrrolo(spiro-[2.3']-oxindole)-spiro-[4.3"]-oxindole via
 1,3-Dipolar Cycloaddition of Azomethine Ylides with
 3-Acetonylideneoxindole
;
_journal_name_full 'Journal of Organic Chemistry'
_journal_page_first 11577
_journal_page_last 11583
_journal_paper_doi 10.1021/jo4017259
_journal_volume 78
_journal_year 2013
_chemical_formula_sum 'C41 H35 N3 O3'
_chemical_formula_weight 617.72
_chemical_name_systematic
; 
 ? 
;
_space_group_IT_number 14
_symmetry_cell_setting monoclinic
_symmetry_space_group_name_Hall '-P 2ybc'
_symmetry_space_group_name_H-M 'P 1 21/c 1'
_atom_sites_solution_hydrogens geom
_atom_sites_solution_primary direct
_atom_sites_solution_secondary difmap
_audit_creation_method SHELXL-97
_cell_angle_alpha 90.00
_cell_angle_beta 105.018(2)
_cell_angle_gamma 90.00
_cell_formula_units_Z 4
_cell_length_a 20.9064(9)
_cell_length_b 9.3117(4)
_cell_length_c 17.3450(7)
_cell_measurement_reflns_used 6654
_cell_measurement_temperature 293(2)
_cell_measurement_theta_max 21.23
_cell_measurement_theta_min 2.38
_cell_volume 3261.3(2)
_computing_cell_refinement 'Bruker SAINT'
_computing_data_collection 'Bruker APEX2'
_computing_data_reduction 'Bruker SAINT'
_computing_molecular_graphics 'Bruker SHELXTL'
_computing_publication_material 'Bruker SHELXTL'
_computing_structure_refinement 'SHELXL-97 (Sheldrick, 2008)'
_computing_structure_solution 'SHELXS-97 (Sheldrick, 2008)'
_diffrn_ambient_temperature 293(2)
_diffrn_measured_fraction_theta_full 0.994
_diffrn_measured_fraction_theta_max 0.994
_diffrn_measurement_device_type 'Bruker APEX-II CCD'
_diffrn_measurement_method '\f and \w scans'
_diffrn_radiation_monochromator graphite
_diffrn_radiation_source 'fine-focus sealed tube'
_diffrn_radiation_type MoK\a
_diffrn_radiation_wavelength 0.71073
_diffrn_reflns_av_R_equivalents 0.0325
_diffrn_reflns_av_sigmaI/netI 0.0457
_diffrn_reflns_limit_h_max 20
_diffrn_reflns_limit_h_min -26
_diffrn_reflns_limit_k_max 11
_diffrn_reflns_limit_k_min -12
_diffrn_reflns_limit_l_max 22
_diffrn_reflns_limit_l_min -21
_diffrn_reflns_number 26809
_diffrn_reflns_theta_full 27.28
_diffrn_reflns_theta_max 27.28
_diffrn_reflns_theta_min 1.01
_exptl_absorpt_coefficient_mu 0.080
_exptl_absorpt_correction_T_max 0.7456
_exptl_absorpt_correction_T_min 0.6729
_exptl_absorpt_correction_type multi-scan
_exptl_absorpt_process_details SADABS
_exptl_crystal_colour colorless
_exptl_crystal_density_diffrn 1.258
_exptl_crystal_description bar
_exptl_crystal_F_000 1304
_exptl_crystal_size_max 0.3
_exptl_crystal_size_mid 0.08
_exptl_crystal_size_min 0.08
_refine_diff_density_max 0.381
_refine_diff_density_min -0.495
_refine_diff_density_rms 0.068
_refine_ls_extinction_method none
_refine_ls_goodness_of_fit_ref 1.032
_refine_ls_hydrogen_treatment mixed
_refine_ls_matrix_type full
_refine_ls_number_parameters 426
_refine_ls_number_reflns 7280
_refine_ls_number_restraints 0
_refine_ls_restrained_S_all 1.032
_refine_ls_R_factor_all 0.1130
_refine_ls_R_factor_gt 0.0584
_refine_ls_shift/su_max 0.033
_refine_ls_shift/su_mean 0.000
_refine_ls_structure_factor_coef Fsqd
_refine_ls_weighting_details 'calc w=1/[\s^2^(Fo^2^)+(0.0870P)^2^+0.5887P] where P=(Fo^2^+2Fc^2^)/3'
_refine_ls_weighting_scheme calc
_refine_ls_wR_factor_gt 0.1463
_refine_ls_wR_factor_ref 0.1781
_reflns_number_gt 4216
_reflns_number_total 7280
_reflns_threshold_expression >2sigma(I)
_cod_data_source_file jo4017259_si_002.cif
_cod_data_source_block yangh5
_cod_original_sg_symbol_H-M 'P 1 21/c 1 '
_cod_database_code 4028744

loop_
_symmetry_equiv_pos_as_xyz
'x, y, z'
'-x, y+1/2, -z+1/2'
'-x, -y, -z'
'x, -y-1/2, z-1/2'

loop_
_atom_site_label
_atom_site_type_symbol
_atom_site_fract_x
_atom_site_fract_y
_atom_site_fract_z
_atom_site_U_iso_or_equiv
_atom_site_adp_type
_atom_site_occupancy
_atom_site_symmetry_multiplicity
_atom_site_calc_flag
_atom_site_refinement_flags
O1 O 0.10955(8) 0.63253(17) 0.10484(9) 0.0580(4) Uani 1 1 d .
O2 O 0.19969(8) 0.20384(18) 0.28795(9) 0.0596(5) Uani 1 1 d .
O3 O 0.33296(7) 0.30024(17) 0.25508(9) 0.0498(4) Uani 1 1 d .
N1 N 0.15603(9) 0.76234(18) 0.21793(10) 0.0473(5) Uani 1 1 d .
N2 N 0.25922(9) 0.55818(17) 0.15062(10) 0.0439(5) Uani 1 1 d .
H2A H 0.2881 0.6247 0.1523 0.053 Uiso 1 1 d R
N3 N 0.29279(9) 0.09948(18) 0.18219(11) 0.0448(4) Uani 1 1 d .
C1 C 0.15264(11) 0.6514(2) 0.16639(13) 0.0432(5) Uani 1 1 d .
C2 C 0.21233(10) 0.5512(2) 0.20053(12) 0.0379(5) Uani 1 1 d .
C3 C 0.24309(10) 0.6199(2) 0.28040(12) 0.0404(5) Uani 1 1 d .
C4 C 0.21006(11) 0.7470(2) 0.28550(13) 0.0444(5) Uani 1 1 d .
C5 C 0.23078(13) 0.8397(3) 0.34909(15) 0.0598(7) Uani 1 1 d .
H5A H 0.2088 0.9257 0.3517 0.072 Uiso 1 1 calc R
C6 C 0.28554(14) 0.7992(3) 0.40867(16) 0.0671(7) Uani 1 1 d .
H6A H 0.3003 0.8600 0.4522 0.080 Uiso 1 1 calc R
C7 C 0.31946(13) 0.6721(3) 0.40655(15) 0.0634(7) Uani 1 1 d .
C8 C 0.29774(12) 0.5827(3) 0.33982(13) 0.0533(6) Uani 1 1 d .
H8A H 0.3204 0.4982 0.3359 0.064 Uiso 1 1 calc R
C9 C 0.37735(17) 0.6314(4) 0.47365(18) 0.1096(13) Uani 1 1 d .
H9A H 0.3654 0.6389 0.5233 0.164 Uiso 1 1 calc R
H9B H 0.4137 0.6949 0.4744 0.164 Uiso 1 1 calc R
H9C H 0.3902 0.5344 0.4663 0.164 Uiso 1 1 calc R
C10 C 0.10654(13) 0.8762(3) 0.20873(15) 0.0594(7) Uani 1 1 d .
H10A H 0.0747 0.8667 0.1572 0.071 Uiso 1 1 calc R
H10B H 0.1281 0.9688 0.2102 0.071 Uiso 1 1 calc R
C11 C 0.07082(12) 0.8698(3) 0.27388(15) 0.0534(6) Uani 1 1 d .
C12 C 0.07428(15) 0.9790(3) 0.32673(18) 0.0823(9) Uani 1 1 d .
H12A H 0.0969 1.0624 0.3206 0.099 Uiso 1 1 calc R
C13 C 0.04506(17) 0.9691(5) 0.3893(2) 0.1055(13) Uani 1 1 d .
H13A H 0.0478 1.0456 0.4245 0.127 Uiso 1 1 calc R
C14 C 0.01259(17) 0.8488(5) 0.3995(2) 0.1010(12) Uani 1 1 d .
H14A H -0.0060 0.8412 0.4426 0.121 Uiso 1 1 calc R
C15 C 0.00695(15) 0.7382(4) 0.3469(2) 0.0909(10) Uani 1 1 d .
H15A H -0.0167 0.6562 0.3531 0.109 Uiso 1 1 calc R
C16 C 0.03651(13) 0.7479(3) 0.28409(18) 0.0716(8) Uani 1 1 d .
H16A H 0.0331 0.6716 0.2486 0.086 Uiso 1 1 calc R
C17 C 0.18690(10) 0.3917(2) 0.19350(11) 0.0354(5) Uani 1 1 d .
H17A H 0.1425 0.3953 0.1568 0.042 Uiso 1 1 calc R
C18 C 0.17762(11) 0.3219(2) 0.26830(12) 0.0408(5) Uani 1 1 d .
C19 C 0.13617(14) 0.3988(3) 0.31307(15) 0.0638(7) Uani 1 1 d .
H19A H 0.1226 0.3329 0.3484 0.096 Uiso 1 1 calc R
H19B H 0.0977 0.4377 0.2761 0.096 Uiso 1 1 calc R
H19C H 0.1614 0.4753 0.3436 0.096 Uiso 1 1 calc R
C20 C 0.22960(10) 0.3095(2) 0.14828(11) 0.0356(5) Uani 1 1 d .
C21 C 0.24871(10) 0.4341(2) 0.09744(12) 0.0378(5) Uani 1 1 d .
H21A H 0.2098 0.4544 0.0534 0.045 Uiso 1 1 calc R
C22 C 0.30574(11) 0.4050(2) 0.06151(12) 0.0412(5) Uani 1 1 d .
C23 C 0.36991(12) 0.4470(3) 0.09680(15) 0.0590(7) Uani 1 1 d .
H23A H 0.3795 0.4926 0.1462 0.071 Uiso 1 1 calc R
C24 C 0.42015(14) 0.4225(3) 0.06021(18) 0.0747(8) Uani 1 1 d .
H24A H 0.4630 0.4529 0.0847 0.090 Uiso 1 1 calc R
C25 C 0.40732(17) 0.3538(3) -0.01182(19) 0.0769(9) Uani 1 1 d .
H25A H 0.4412 0.3376 -0.0366 0.092 Uiso 1 1 calc R
C26 C 0.34475(17) 0.3096(3) -0.04682(17) 0.0717(8) Uani 1 1 d .
H26A H 0.3360 0.2613 -0.0954 0.086 Uiso 1 1 calc R
C27 C 0.29388(13) 0.3350(2) -0.01145(13) 0.0551(6) Uani 1 1 d .
H27A H 0.2512 0.3050 -0.0368 0.066 Uiso 1 1 calc R
C28 C 0.29103(10) 0.2406(2) 0.20300(12) 0.0391(5) Uani 1 1 d .
C29 C 0.19644(10) 0.1836(2) 0.10005(11) 0.0385(5) Uani 1 1 d .
C30 C 0.13756(12) 0.1722(3) 0.04222(13) 0.0500(6) Uani 1 1 d .
H30A H 0.1102 0.2518 0.0275 0.060 Uiso 1 1 calc R
C31 C 0.11954(15) 0.0392(3) 0.00597(14) 0.0646(8) Uani 1 1 d .
H31A H 0.0793 0.0296 -0.0323 0.077 Uiso 1 1 calc R
C32 C 0.16072(16) -0.0778(3) 0.02627(15) 0.0691(8) Uani 1 1 d .
H32A H 0.1482 -0.1650 0.0007 0.083 Uiso 1 1 calc R
C33 C 0.22009(15) -0.0685(2) 0.08370(15) 0.0596(7) Uani 1 1 d .
H33A H 0.2480 -0.1476 0.0970 0.072 Uiso 1 1 calc R
C34 C 0.23673(11) 0.0630(2) 0.12093(12) 0.0436(5) Uani 1 1 d .
C35 C 0.33914(13) -0.0029(3) 0.22978(15) 0.0597(7) Uani 1 1 d .
H35A H 0.3159 -0.0925 0.2318 0.072 Uiso 1 1 calc R
H35B H 0.3538 0.0334 0.2839 0.072 Uiso 1 1 calc R
C36 C 0.39916(12) -0.0339(3) 0.19983(14) 0.0539(6) Uani 1 1 d .
C37 C 0.43349(16) -0.1594(4) 0.2206(2) 0.0920(10) Uani 1 1 d .
H37A H 0.4181 -0.2276 0.2506 0.110 Uiso 1 1 calc R
C38 C 0.49123(19) -0.1857(5) 0.1969(2) 0.1159(14) Uani 1 1 d .
H38A H 0.5138 -0.2720 0.2103 0.139 Uiso 1 1 calc R
C39 C 0.51453(16) -0.0857(5) 0.1545(2) 0.1018(12) Uani 1 1 d .
H39A H 0.5541 -0.1015 0.1408 0.122 Uiso 1 1 calc R
C40 C 0.48056(16) 0.0366(4) 0.1321(2) 0.0931(10) Uani 1 1 d .
H40A H 0.4959 0.1039 0.1015 0.112 Uiso 1 1 calc R
C41 C 0.42298(14) 0.0618(3) 0.15450(19) 0.0774(8) Uani 1 1 d .
H41A H 0.3997 0.1464 0.1383 0.093 Uiso 1 1 calc R

loop_
_atom_site_aniso_label
_atom_site_aniso_U_11
_atom_site_aniso_U_22
_atom_site_aniso_U_33
_atom_site_aniso_U_23
_atom_site_aniso_U_13
_atom_site_aniso_U_12
O1 0.0659(11) 0.0520(10) 0.0532(9) 0.0030(8) 0.0104(9) 0.0092(8)
O2 0.0825(12) 0.0433(10) 0.0637(10) 0.0142(8) 0.0381(9) 0.0084(9)
O3 0.0500(9) 0.0519(10) 0.0472(8) -0.0020(7) 0.0123(7) -0.0009(8)
N1 0.0606(12) 0.0338(10) 0.0520(10) -0.0008(9) 0.0228(9) 0.0101(9)
N2 0.0601(12) 0.0250(9) 0.0590(11) -0.0052(8) 0.0375(10) -0.0084(8)
N3 0.0548(11) 0.0321(10) 0.0527(10) 0.0033(8) 0.0237(9) 0.0080(8)
C1 0.0558(14) 0.0332(12) 0.0467(12) 0.0039(10) 0.0242(11) 0.0011(10)
C2 0.0491(12) 0.0276(11) 0.0426(11) -0.0020(9) 0.0217(10) 0.0003(9)
C3 0.0496(13) 0.0317(11) 0.0454(11) -0.0055(9) 0.0223(10) -0.0012(10)
C4 0.0559(13) 0.0326(12) 0.0512(12) -0.0040(10) 0.0257(11) 0.0002(10)
C5 0.0788(18) 0.0390(14) 0.0674(16) -0.0153(12) 0.0292(15) 0.0037(12)
C6 0.0813(19) 0.0565(16) 0.0639(16) -0.0269(13) 0.0198(15) -0.0070(15)
C7 0.0622(16) 0.0678(18) 0.0574(15) -0.0197(13) 0.0107(13) -0.0008(14)
C8 0.0578(15) 0.0475(14) 0.0542(13) -0.0111(11) 0.0137(12) 0.0064(11)
C9 0.102(3) 0.128(3) 0.079(2) -0.039(2) -0.0111(19) 0.025(2)
C10 0.0774(17) 0.0409(14) 0.0685(15) 0.0085(12) 0.0343(14) 0.0218(13)
C11 0.0552(14) 0.0451(14) 0.0654(15) 0.0034(12) 0.0256(12) 0.0140(12)
C12 0.089(2) 0.070(2) 0.108(2) -0.0217(18) 0.0601(19) -0.0052(17)
C13 0.093(3) 0.136(3) 0.107(3) -0.054(2) 0.060(2) -0.022(2)
C14 0.076(2) 0.155(4) 0.084(2) -0.003(3) 0.0407(19) -0.011(2)
C15 0.067(2) 0.096(3) 0.118(3) 0.031(2) 0.039(2) -0.0026(18)
C16 0.0648(17) 0.0614(18) 0.095(2) 0.0011(16) 0.0325(16) 0.0060(14)
C17 0.0420(11) 0.0289(10) 0.0386(10) -0.0023(8) 0.0168(9) -0.0008(9)
C18 0.0508(13) 0.0333(12) 0.0429(11) -0.0039(9) 0.0202(10) -0.0059(10)
C19 0.0899(19) 0.0548(16) 0.0641(15) -0.0053(13) 0.0512(15) -0.0018(14)
C20 0.0448(12) 0.0292(11) 0.0367(10) -0.0011(8) 0.0176(9) -0.0005(9)
C21 0.0487(12) 0.0310(11) 0.0382(10) 0.0012(9) 0.0192(9) -0.0009(9)
C22 0.0586(14) 0.0306(11) 0.0410(11) 0.0041(9) 0.0249(10) 0.0001(10)
C23 0.0625(16) 0.0633(17) 0.0606(15) -0.0125(13) 0.0328(13) -0.0066(13)
C24 0.0663(18) 0.078(2) 0.093(2) -0.0099(17) 0.0440(16) -0.0066(15)
C25 0.097(2) 0.0675(19) 0.091(2) -0.0022(17) 0.069(2) 0.0077(17)
C26 0.109(2) 0.0600(18) 0.0625(16) -0.0122(13) 0.0513(17) 0.0030(17)
C27 0.0778(17) 0.0459(14) 0.0485(13) -0.0070(11) 0.0286(13) -0.0012(12)
C28 0.0457(12) 0.0377(12) 0.0407(11) 0.0019(9) 0.0234(10) 0.0005(10)
C29 0.0522(13) 0.0317(11) 0.0374(10) -0.0023(9) 0.0221(10) -0.0054(10)
C30 0.0602(14) 0.0491(14) 0.0440(12) -0.0001(10) 0.0192(11) -0.0068(11)
C31 0.0845(19) 0.0646(18) 0.0466(13) -0.0109(13) 0.0205(13) -0.0322(16)
C32 0.111(2) 0.0465(16) 0.0583(15) -0.0155(13) 0.0376(17) -0.0307(16)
C33 0.095(2) 0.0313(13) 0.0648(15) -0.0052(11) 0.0436(15) -0.0046(13)
C34 0.0611(14) 0.0309(12) 0.0477(12) -0.0012(9) 0.0301(11) -0.0027(10)
C35 0.0723(17) 0.0467(14) 0.0652(15) 0.0147(12) 0.0271(13) 0.0180(13)
C36 0.0555(15) 0.0482(15) 0.0561(14) -0.0046(12) 0.0110(12) 0.0123(12)
C37 0.092(2) 0.089(2) 0.095(2) 0.0240(18) 0.0244(19) 0.0478(19)
C38 0.094(3) 0.124(3) 0.126(3) 0.024(3) 0.022(2) 0.072(3)
C39 0.058(2) 0.139(4) 0.104(3) -0.014(3) 0.0142(19) 0.030(2)
C40 0.071(2) 0.099(3) 0.119(3) -0.016(2) 0.043(2) 0.0016(19)
C41 0.0715(19) 0.0633(18) 0.108(2) -0.0041(17) 0.0435(18) 0.0126(15)

loop_
_atom_type_symbol
_atom_type_description
_atom_type_scat_dispersion_real
_atom_type_scat_dispersion_imag
_atom_type_scat_source
C C 0.0033 0.0016 'International Tables Vol C Tables 4.2.6.8 and 6.1.1.4'
H H 0.0000 0.0000 'International Tables Vol C Tables 4.2.6.8 and 6.1.1.4'
N N 0.0061 0.0033 'International Tables Vol C Tables 4.2.6.8 and 6.1.1.4'
O O 0.0106 0.0060 'International Tables Vol C Tables 4.2.6.8 and 6.1.1.4'

loop_
_geom_angle_atom_site_label_1
_geom_angle_atom_site_label_2
_geom_angle_atom_site_label_3
_geom_angle
C1 N1 C4 111.42(17)
C1 N1 C10 124.50(19)
C4 N1 C10 123.83(18)
C21 N2 C2 108.89(15)
C21 N2 H2A 125.5
C2 N2 H2A 125.6
C28 N3 C34 111.01(17)
C28 N3 C35 122.72(19)
C34 N3 C35 124.98(19)
O1 C1 N1 126.0(2)
O1 C1 C2 126.03(19)
N1 C1 C2 107.92(18)
N2 C2 C3 109.37(17)
N2 C2 C1 110.07(16)
C3 C2 C1 101.85(16)
N2 C2 C17 105.08(15)
C3 C2 C17 121.77(17)
C1 C2 C17 108.49(16)
C8 C3 C4 120.0(2)
C8 C3 C2 131.07(19)
C4 C3 C2 108.64(18)
C5 C4 C3 121.8(2)
C5 C4 N1 128.3(2)
C3 C4 N1 109.81(18)
C4 C5 C6 117.1(2)
C4 C5 H5A 121.5
C6 C5 H5A 121.5
C5 C6 C7 123.0(2)
C5 C6 H6A 118.5
C7 C6 H6A 118.5
C6 C7 C8 118.1(2)
C6 C7 C9 120.9(2)
C8 C7 C9 121.1(3)
C3 C8 C7 120.0(2)
C3 C8 H8A 120.0
C7 C8 H8A 120.0
C7 C9 H9A 109.5
C7 C9 H9B 109.5
H9A C9 H9B 109.5
C7 C9 H9C 109.5
H9A C9 H9C 109.5
H9B C9 H9C 109.5
N1 C10 C11 111.29(19)
N1 C10 H10A 109.4
C11 C10 H10A 109.4
N1 C10 H10B 109.4
C11 C10 H10B 109.4
H10A C10 H10B 108.0
C12 C11 C16 117.9(3)
C12 C11 C10 121.7(2)
C16 C11 C10 120.3(2)
C11 C12 C13 121.6(3)
C11 C12 H12A 119.2
C13 C12 H12A 119.2
C14 C13 C12 120.1(3)
C14 C13 H13A 120.0
C12 C13 H13A 120.0
C13 C14 C15 120.1(3)
C13 C14 H14A 120.0
C15 C14 H14A 120.0
C14 C15 C16 119.9(3)
C14 C15 H15A 120.1
C16 C15 H15A 120.1
C11 C16 C15 120.5(3)
C11 C16 H16A 119.8
C15 C16 H16A 119.8
C18 C17 C20 116.45(17)
C18 C17 C2 117.21(16)
C20 C17 C2 106.33(15)
C18 C17 H17A 105.2
C20 C17 H17A 105.2
C2 C17 H17A 105.2
O2 C18 C19 121.5(2)
O2 C18 C17 120.73(19)
C19 C18 C17 117.60(19)
C18 C19 H19A 109.5
C18 C19 H19B 109.5
H19A C19 H19B 109.5
C18 C19 H19C 109.5
H19A C19 H19C 109.5
H19B C19 H19C 109.5
C29 C20 C28 102.19(16)
C29 C20 C17 115.35(16)
C28 C20 C17 113.48(15)
C29 C20 C21 114.33(16)
C28 C20 C21 111.35(16)
C17 C20 C21 100.62(15)
N2 C21 C22 113.47(17)
N2 C21 C20 104.41(15)
C22 C21 C20 116.32(16)
N2 C21 H21A 107.4
C22 C21 H21A 107.4
C20 C21 H21A 107.4
C23 C22 C27 117.5(2)
C23 C22 C21 123.29(19)
C27 C22 C21 119.2(2)
C22 C23 C24 121.2(2)
C22 C23 H23A 119.4
C24 C23 H23A 119.4
C25 C24 C23 120.4(3)
C25 C24 H24A 119.8
C23 C24 H24A 119.8
C26 C25 C24 119.3(3)
C26 C25 H25A 120.3
C24 C25 H25A 120.3
C25 C26 C27 121.0(3)
C25 C26 H26A 119.5
C27 C26 H26A 119.5
C26 C27 C22 120.7(2)
C26 C27 H27A 119.6
C22 C27 H27A 119.6
O3 C28 N3 124.9(2)
O3 C28 C20 126.70(19)
N3 C28 C20 108.41(17)
C30 C29 C34 119.58(19)
C30 C29 C20 131.5(2)
C34 C29 C20 108.87(17)
C29 C30 C31 118.9(2)
C29 C30 H30A 120.6
C31 C30 H30A 120.6
C32 C31 C30 120.6(2)
C32 C31 H31A 119.7
C30 C31 H31A 119.7
C31 C32 C33 121.4(2)
C31 C32 H32A 119.3
C33 C32 H32A 119.3
C32 C33 C34 117.5(2)
C32 C33 H33A 121.2
C34 C33 H33A 121.2
C33 C34 C29 121.9(2)
C33 C34 N3 128.7(2)
C29 C34 N3 109.34(17)
N3 C35 C36 114.96(19)
N3 C35 H35A 108.5
C36 C35 H35A 108.5
N3 C35 H35B 108.5
C36 C35 H35B 108.5
H35A C35 H35B 107.5
C41 C36 C37 117.6(3)
C41 C36 C35 122.4(2)
C37 C36 C35 120.0(3)
C36 C37 C38 120.5(3)
C36 C37 H37A 119.8
C38 C37 H37A 119.8
C39 C38 C37 120.0(3)
C39 C38 H38A 120.0
C37 C38 H38A 120.0
C40 C39 C38 120.1(3)
C40 C39 H39A 119.9
C38 C39 H39A 119.9
C39 C40 C41 119.8(4)
C39 C40 H40A 120.1
C41 C40 H40A 120.1
C36 C41 C40 121.8(3)
C36 C41 H41A 119.1
C40 C41 H41A 119.1

loop_
_geom_bond_atom_site_label_1
_geom_bond_atom_site_label_2
_geom_bond_distance
O1 C1 1.218(2)
O2 C18 1.206(3)
O3 C28 1.218(2)
N1 C1 1.356(3)
N1 C4 1.408(3)
N1 C10 1.461(3)
N2 C21 1.459(2)
N2 C2 1.468(3)
N2 H2A 0.8600
N3 C28 1.366(3)
N3 C34 1.405(3)
N3 C35 1.454(3)
C1 C2 1.548(3)
C2 C3 1.510(3)
C2 C17 1.572(3)
C3 C8 1.370(3)
C3 C4 1.385(3)
C4 C5 1.379(3)
C5 C6 1.381(4)
C5 H5A 0.9300
C6 C7 1.385(4)
C6 H6A 0.9300
C7 C8 1.402(3)
C7 C9 1.494(4)
C8 H8A 0.9300
C9 H9A 0.9600
C9 H9B 0.9600
C9 H9C 0.9600
C10 C11 1.509(3)
C10 H10A 0.9700
C10 H10B 0.9700
C11 C12 1.358(4)
C11 C16 1.378(4)
C12 C13 1.380(4)
C12 H12A 0.9300
C13 C14 1.345(5)
C13 H13A 0.9300
C14 C15 1.361(5)
C14 H14A 0.9300
C15 C16 1.388(4)
C15 H15A 0.9300
C16 H16A 0.9300
C17 C18 1.508(3)
C17 C20 1.537(3)
C17 H17A 0.9800
C18 C19 1.489(3)
C19 H19A 0.9600
C19 H19B 0.9600
C19 H19C 0.9600
C20 C29 1.501(3)
C20 C28 1.526(3)
C20 C21 1.571(3)
C21 C22 1.506(3)
C21 H21A 0.9800
C22 C23 1.379(3)
C22 C27 1.388(3)
C23 C24 1.380(3)
C23 H23A 0.9300
C24 C25 1.367(4)
C24 H24A 0.9300
C25 C26 1.356(4)
C25 H25A 0.9300
C26 C27 1.379(4)
C26 H26A 0.9300
C27 H27A 0.9300
C29 C30 1.376(3)
C29 C34 1.394(3)
C30 C31 1.396(3)
C30 H30A 0.9300
C31 C32 1.377(4)
C31 H31A 0.9300
C32 C33 1.378(4)
C32 H32A 0.9300
C33 C34 1.386(3)
C33 H33A 0.9300
C35 C36 1.505(3)
C35 H35A 0.9700
C35 H35B 0.9700
C36 C41 1.365(4)
C36 C37 1.370(4)
C37 C38 1.393(5)
C37 H37A 0.9300
C38 C39 1.354(5)
C38 H38A 0.9300
C39 C40 1.344(5)
C39 H39A 0.9300
C40 C41 1.378(4)
C40 H40A 0.9300
C41 H41A 0.9300
